data_4121763
loop_
_publ_author_name
'Terada, Masahiro'
'Komuro, Takazumi'
'Toda, Yasunori'
'Korenaga, Toshinobu'

_publ_section_title
;
 Mechanistic studies of highly enantio- and diastereoselective
 aza-petasis-ferrier rearrangement catalyzed by chiral phosphoric Acid.
;
_journal_issue 19
_journal_name_full 'Journal of the American Chemical Society'
_journal_page_first 7044
_journal_page_last 7057
_journal_paper_doi 10.1021/ja5017206
_journal_volume 136
_journal_year 2014
_chemical_absolute_configuration ad
_chemical_formula_sum 'C15 H20 Br N O3'
_chemical_formula_weight 342.23
_chemical_name_systematic
; 
 ? 
;
_space_group_IT_number 5
_symmetry_cell_setting monoclinic
_symmetry_space_group_name_Hall 'C 2y'
_symmetry_space_group_name_H-M 'C 1 2 1'
_atom_sites_solution_hydrogens geom
_atom_sites_solution_primary direct
_atom_sites_solution_secondary difmap
_audit_creation_method SHELXL-97
_cell_angle_alpha 90.00
_cell_angle_beta 113.152(4)
_cell_angle_gamma 90.00
_cell_formula_units_Z 4
_cell_length_a 19.774(6)
_cell_length_b 5.1185(15)
_cell_length_c 17.225(5)
_cell_measurement_reflns_used 3015
_cell_measurement_temperature 100(2)
_cell_measurement_theta_max 27.80
_cell_measurement_theta_min 2.57
_cell_volume 1603.0(8)
_computing_cell_refinement 'APEX2 (Bruker AXS, 2006)'
_computing_data_collection 'APEX2 (Bruker AXS, 2006)'
_computing_data_reduction 'SAINT (Bruker AXS, 2004)'
_computing_molecular_graphics 'XSHEL (Bruker AXS,2002)'
_computing_publication_material 'XCIF (Bruker AXS, 2001)'
_computing_structure_refinement 'SHELXL-97 (Sheldrick, 1997)'
_computing_structure_solution 'SHELXS-97 (Sheldrick, 1997)'
_diffrn_ambient_temperature 100(2)
_diffrn_detector_area_resol_mean 8.333
_diffrn_measured_fraction_theta_full 0.983
_diffrn_measured_fraction_theta_max 0.983
_diffrn_measurement_device_type 'Bruker APEXII CCD area detector'
_diffrn_measurement_method 'phi and omega scans'
_diffrn_radiation_monochromator 'Bruker Helios multilayer confocal mirror'
_diffrn_radiation_source 'Bruker TXS fine-focus rotating anode'
_diffrn_radiation_type MoK\a
_diffrn_radiation_wavelength 0.71073
_diffrn_reflns_av_R_equivalents 0.0236
_diffrn_reflns_av_sigmaI/netI 0.0632
_diffrn_reflns_limit_h_max 23
_diffrn_reflns_limit_h_min -23
_diffrn_reflns_limit_k_max 6
_diffrn_reflns_limit_k_min -5
_diffrn_reflns_limit_l_max 18
_diffrn_reflns_limit_l_min -20
_diffrn_reflns_number 3691
_diffrn_reflns_theta_full 25.50
_diffrn_reflns_theta_max 25.50
_diffrn_reflns_theta_min 1.29
_exptl_absorpt_coefficient_mu 2.571
_exptl_absorpt_correction_T_max 0.9504
_exptl_absorpt_correction_T_min 0.7831
_exptl_absorpt_correction_type empirical
_exptl_absorpt_process_details
;
SADABS Sheldrick 1996
;
_exptl_crystal_colour colorless
_exptl_crystal_density_diffrn 1.418
_exptl_crystal_density_method 'not measured'
_exptl_crystal_description platelet
_exptl_crystal_F_000 704
_exptl_crystal_size_max 0.10
_exptl_crystal_size_mid 0.10
_exptl_crystal_size_min 0.02
_refine_diff_density_max 0.713
_refine_diff_density_min -0.907
_refine_diff_density_rms 0.076
_refine_ls_abs_structure_details 'Flack H D (1983), Acta Cryst. A39, 876-881'
_refine_ls_abs_structure_Flack 0.007(10)
_refine_ls_extinction_method none
_refine_ls_goodness_of_fit_ref 1.013
_refine_ls_hydrogen_treatment constr
_refine_ls_matrix_type full
_refine_ls_number_parameters 185
_refine_ls_number_reflns 2581
_refine_ls_number_restraints 1
_refine_ls_restrained_S_all 1.013
_refine_ls_R_factor_all 0.0338
_refine_ls_R_factor_gt 0.0304
_refine_ls_shift/su_max 0.000
_refine_ls_shift/su_mean 0.000
_refine_ls_structure_factor_coef Fsqd
_refine_ls_weighting_details 'calc w=1/[\s^2^(Fo^2^)+(0.0180P)^2^+0.0000P] where P=(Fo^2^+2Fc^2^)/3'
_refine_ls_weighting_scheme calc
_refine_ls_wR_factor_gt 0.0702
_refine_ls_wR_factor_ref 0.0714
_reflns_number_gt 2387
_reflns_number_total 2581
_reflns_threshold_expression >2sigma(I)
_cod_data_source_file ja5017206_si_003.cif
_cod_data_source_block si240a
_cod_depositor_comments
;
The following automatic conversions were performed:
'_atom_site_symetry_multiplicity' tag replaced with
'_atom_site_symmetry_multiplicity'.

Automatic conversion script
Id: cif_correct_tags 1440 2010-10-19 06:21:57Z saulius 

 Adding full bibliography for 4121762--4121763.cif.
;
_cod_original_cell_volume 1602.9(8)
_cod_original_sg_symbol_H-M C2
_cod_database_code 4121763

loop_
_symmetry_equiv_pos_as_xyz
'x, y, z'
'-x, y, -z'
'x+1/2, y+1/2, z'
'-x+1/2, y+1/2, -z'

loop_
_atom_site_label
_atom_site_type_symbol
_atom_site_fract_x
_atom_site_fract_y
_atom_site_fract_z
_atom_site_U_iso_or_equiv
_atom_site_adp_type
_atom_site_occupancy
_atom_site_symmetry_multiplicity
_atom_site_calc_flag
_atom_site_refinement_flags
C1 C 0.41468(18) 0.2674(6) 0.24361(19) 0.0167(7) Uani 1 1 d .
H1 H 0.4100 0.4463 0.2187 0.020 Uiso 1 1 calc R
O1 O 0.48734(13) 0.2383(5) 0.30833(14) 0.0198(5) Uani 1 1 d .
C2 C 0.51041(17) 0.4502(10) 0.36288(18) 0.0224(7) Uani 1 1 d .
H2 H 0.4935 0.6207 0.3427 0.027 Uiso 1 1 calc R
C3 C 0.55592(19) 0.4167(7) 0.4432(2) 0.0234(9) Uani 1 1 d .
H3 H 0.5722 0.5697 0.4766 0.028 Uiso 1 1 calc R
C4 C 0.5836(2) 0.1623(7) 0.4855(2) 0.0257(8) Uani 1 1 d .
H4 H 0.5581 0.0192 0.4474 0.039 Uiso 1 1 calc R
H5 H 0.5742 0.1509 0.5372 0.039 Uiso 1 1 calc R
H6 H 0.6366 0.1493 0.4997 0.039 Uiso 1 1 calc R
N1 N 0.35857(16) 0.2333(6) 0.27562(18) 0.0161(7) Uani 1 1 d .
H7 H 0.3475 0.0739 0.2858 0.019 Uiso 1 1 calc R
C5 C 0.32184(17) 0.4372(9) 0.29078(17) 0.0181(7) Uani 1 1 d .
O2 O 0.33625(15) 0.6665(5) 0.28536(17) 0.0217(6) Uani 1 1 d .
O3 O 0.26688(13) 0.3464(4) 0.31109(14) 0.0178(5) Uani 1 1 d .
C6 C 0.21359(18) 0.5305(5) 0.32212(19) 0.0163(8) Uani 1 1 d .
C7 C 0.1751(2) 0.6860(7) 0.2412(2) 0.0227(8) Uani 1 1 d .
H8 H 0.2099 0.8097 0.2338 0.034 Uiso 1 1 calc R
H9 H 0.1336 0.7819 0.2447 0.034 Uiso 1 1 calc R
H10 H 0.1571 0.5661 0.1929 0.034 Uiso 1 1 calc R
C8 C 0.1596(2) 0.3507(7) 0.3377(2) 0.0237(8) Uani 1 1 d .
H11 H 0.1382 0.2308 0.2899 0.036 Uiso 1 1 calc R
H12 H 0.1204 0.4546 0.3439 0.036 Uiso 1 1 calc R
H13 H 0.1851 0.2502 0.3894 0.036 Uiso 1 1 calc R
C9 C 0.2525(2) 0.7033(7) 0.3993(2) 0.0224(8) Uani 1 1 d .
H14 H 0.2809 0.5934 0.4478 0.034 Uiso 1 1 calc R
H15 H 0.2159 0.8031 0.4121 0.034 Uiso 1 1 calc R
H16 H 0.2857 0.8240 0.3874 0.034 Uiso 1 1 calc R
C10 C 0.40696(19) 0.0671(6) 0.17551(19) 0.0170(7) Uani 1 1 d .
C11 C 0.33786(17) -0.0197(10) 0.12229(17) 0.0212(7) Uani 1 1 d .
H17 H 0.2957 0.0430 0.1299 0.025 Uiso 1 1 calc R
C12 C 0.3292(2) -0.1966(7) 0.0582(2) 0.0236(8) Uani 1 1 d .
H18 H 0.2815 -0.2538 0.0219 0.028 Uiso 1 1 calc R
C13 C 0.39048(19) -0.2886(7) 0.0475(2) 0.0220(8) Uani 1 1 d .
C14 C 0.4603(2) -0.2037(7) 0.0995(2) 0.0272(9) Uani 1 1 d .
H19 H 0.5024 -0.2681 0.0921 0.033 Uiso 1 1 calc R
C15 C 0.46766(16) -0.0223(10) 0.16276(17) 0.0236(7) Uani 1 1 d .
H20 H 0.5152 0.0406 0.1976 0.028 Uiso 1 1 calc R
Br1 Br 0.379118(18) -0.53392(8) -0.039417(19) 0.03046(12) Uani 1 1 d .

loop_
_atom_site_aniso_label
_atom_site_aniso_U_11
_atom_site_aniso_U_22
_atom_site_aniso_U_33
_atom_site_aniso_U_23
_atom_site_aniso_U_13
_atom_site_aniso_U_12
C1 0.0149(18) 0.0207(17) 0.0115(16) 0.0011(13) 0.0020(13) -0.0008(14)
O1 0.0183(13) 0.0260(12) 0.0096(11) -0.0041(10) -0.0004(9) 0.0021(11)
C2 0.0227(16) 0.0223(17) 0.0195(15) -0.001(2) 0.0055(12) -0.002(2)
C3 0.0266(18) 0.023(2) 0.0144(15) -0.0062(14) 0.0019(13) -0.0028(16)
C4 0.032(2) 0.0283(19) 0.0136(17) 0.0010(15) 0.0055(15) 0.0010(17)
N1 0.0199(17) 0.0134(14) 0.0169(15) 0.0010(12) 0.0093(12) 0.0002(13)
C5 0.0183(16) 0.025(2) 0.0085(13) -0.0007(17) 0.0030(11) -0.0057(19)
O2 0.0283(16) 0.0158(12) 0.0235(14) 0.0006(11) 0.0127(11) -0.0018(12)
O3 0.0208(14) 0.0160(10) 0.0187(12) 0.0006(10) 0.0100(10) 0.0009(10)
C6 0.0195(17) 0.013(2) 0.0141(15) 0.0001(12) 0.0043(13) 0.0021(13)
C7 0.025(2) 0.0233(18) 0.0155(17) 0.0033(15) 0.0027(14) 0.0036(16)
C8 0.024(2) 0.0226(16) 0.028(2) 0.0015(15) 0.0142(16) 0.0021(16)
C9 0.027(2) 0.0227(18) 0.0157(17) -0.0050(15) 0.0062(14) -0.0005(16)
C10 0.0230(19) 0.0217(16) 0.0054(15) 0.0014(12) 0.0045(13) -0.0009(14)
C11 0.0212(16) 0.0259(16) 0.0155(14) 0.000(2) 0.0063(12) 0.000(2)
C12 0.022(2) 0.035(2) 0.0088(16) -0.0018(15) 0.0011(13) -0.0062(16)
C13 0.023(2) 0.0296(19) 0.0120(16) -0.0023(15) 0.0048(14) -0.0025(17)
C14 0.022(2) 0.038(2) 0.0217(19) -0.0094(16) 0.0093(15) 0.0008(17)
C15 0.0167(15) 0.0352(18) 0.0169(14) -0.007(2) 0.0045(11) -0.005(3)
Br1 0.0329(2) 0.0401(2) 0.01918(17) -0.0136(2) 0.01105(12) -0.0066(3)

loop_
_atom_type_symbol
_atom_type_description
_atom_type_scat_dispersion_real
_atom_type_scat_dispersion_imag
_atom_type_scat_source
C C 0.0033 0.0016 'International Tables Vol C Tables 4.2.6.8 and 6.1.1.4'
H H 0.0000 0.0000 'International Tables Vol C Tables 4.2.6.8 and 6.1.1.4'
N N 0.0061 0.0033 'International Tables Vol C Tables 4.2.6.8 and 6.1.1.4'
O O 0.0106 0.0060 'International Tables Vol C Tables 4.2.6.8 and 6.1.1.4'
Br Br -0.2901 2.4595 'International Tables Vol C Tables 4.2.6.8 and 6.1.1.4'

loop_
_geom_angle_atom_site_label_1
_geom_angle_atom_site_label_2
_geom_angle_atom_site_label_3
_geom_angle
N1 C1 O1 112.2(3)
N1 C1 C10 111.0(3)
O1 C1 C10 107.2(3)
C2 O1 C1 113.9(3)
C3 C2 O1 120.7(4)
C2 C3 C4 126.1(4)
C5 N1 C1 122.4(3)
O2 C5 O3 126.0(3)
O2 C5 N1 124.6(3)
O3 C5 N1 109.4(3)
C5 O3 C6 120.0(3)
O3 C6 C8 102.9(2)
O3 C6 C7 109.8(2)
C8 C6 C7 110.3(3)
O3 C6 C9 109.8(3)
C8 C6 C9 110.3(3)
C7 C6 C9 113.2(3)
C15 C10 C11 118.8(3)
C15 C10 C1 121.1(3)
C11 C10 C1 120.0(3)
C10 C11 C12 121.1(3)
C13 C12 C11 119.4(3)
C12 C13 C14 120.7(3)
C12 C13 Br1 119.6(3)
C14 C13 Br1 119.7(3)
C13 C14 C15 119.0(3)
C10 C15 C14 121.0(3)

loop_
_geom_bond_atom_site_label_1
_geom_bond_atom_site_label_2
_geom_bond_distance
C1 N1 1.431(4)
C1 O1 1.439(4)
C1 C10 1.520(4)
O1 C2 1.389(5)
C2 C3 1.332(4)
C3 C4 1.487(5)
N1 C5 1.354(5)
C5 O2 1.220(5)
C5 O3 1.348(4)
O3 C6 1.481(4)
C6 C8 1.512(5)
C6 C7 1.524(4)
C6 C9 1.529(4)
C10 C15 1.380(5)
C10 C11 1.386(5)
C11 C12 1.386(5)
C12 C13 1.377(5)
C13 C14 1.387(5)
C13 Br1 1.898(3)
C14 C15 1.395(5)

loop_
_geom_torsion_atom_site_label_1
_geom_torsion_atom_site_label_2
_geom_torsion_atom_site_label_3
_geom_torsion_atom_site_label_4
_geom_torsion
N1 C1 O1 C2 -74.9(3)
C10 C1 O1 C2 163.1(3)
C1 O1 C2 C3 148.8(3)
O1 C2 C3 C4 -3.8(6)
O1 C1 N1 C5 103.0(4)
C10 C1 N1 C5 -137.2(3)
C1 N1 C5 O2 -6.0(5)
C1 N1 C5 O3 173.0(3)
O2 C5 O3 C6 5.2(5)
N1 C5 O3 C6 -173.8(3)
C5 O3 C6 C8 176.1(3)
C5 O3 C6 C7 58.6(3)
C5 O3 C6 C9 -66.4(3)
N1 C1 C10 C15 -149.8(3)
O1 C1 C10 C15 -26.9(4)
N1 C1 C10 C11 33.3(4)
O1 C1 C10 C11 156.1(3)
C15 C10 C11 C12 1.1(6)
C1 C10 C11 C12 178.1(3)
C10 C11 C12 C13 0.4(6)
C11 C12 C13 C14 -0.8(6)
C11 C12 C13 Br1 179.3(3)
C12 C13 C14 C15 -0.3(6)
Br1 C13 C14 C15 179.7(3)
C11 C10 C15 C14 -2.2(6)
C1 C10 C15 C14 -179.2(3)
C13 C14 C15 C10 1.8(6)
